data_4516253
loop_
_publ_author_name
'Laffoon, Summer D.'
'Chan, Vincent S.'
'Fickes, Michael G.'
'Kotecki, Brian'
'Ickes, Andrew R.'
'Henle, Jeremy'
'Napolitano, Jos\'e G.'
'Franczyk, Thaddeus S.'
'Dunn, Travis B.'
'Barnes, David M.'
'Haight, Anthony R.'
'Henry, Rodger F.'
'Shekhar, Shashank'

_publ_section_title
;
 Pd-Catalyzed Cross-Coupling Reactions Promoted by Biaryl Phosphorinane
 Ligands
;
_journal_name_full 'ACS Catalysis'
_journal_page_first 11691
_journal_paper_doi 10.1021/acscatal.9b03012
_journal_year 2019
_chemical_formula_moiety 'C46 H61 Br N O3 P Pd, 0.5(C5 H12), C H2 Cl2'
_chemical_formula_sum 'C49.5 H69 Br Cl2 N O3 P Pd'
_chemical_formula_weight 1014.23
_chemical_name_common Ox_5j
_space_group_crystal_system monoclinic
_space_group_IT_number 15
_space_group_name_Hall '-C 2yc'
_space_group_name_H-M_alt 'C 1 2/c 1'
_atom_sites_solution_hydrogens geom
_audit_creation_method SHELXL-2016/6
_cell_angle_alpha 90
_cell_angle_beta 123.911(5)
_cell_angle_gamma 90
_cell_formula_units_Z 8
_cell_length_a 27.660(13)
_cell_length_b 21.676(10)
_cell_length_c 19.545(9)
_cell_measurement_reflns_used 9853
_cell_measurement_temperature 100(2)
_cell_measurement_theta_max 27.279
_cell_measurement_theta_min 2.260
_cell_volume 9725(8)
_computing_structure_refinement 'SHELXL-2016/6 (Sheldrick, 2016)'
_computing_structure_solution 'SHELXT 2014/4 (Sheldrick, 2014)'
_diffrn_ambient_temperature 100(2)
_diffrn_measured_fraction_theta_full 1.000
_diffrn_measured_fraction_theta_max 0.992
_diffrn_measurement_device_type CCD
_diffrn_measurement_method 'Omega Scan'
_diffrn_radiation_type MoK\a
_diffrn_radiation_wavelength 0.71073
_diffrn_reflns_av_R_equivalents 0.0815
_diffrn_reflns_av_unetI/netI 0.0604
_diffrn_reflns_Laue_measured_fraction_full 1.000
_diffrn_reflns_Laue_measured_fraction_max 0.992
_diffrn_reflns_limit_h_max 35
_diffrn_reflns_limit_h_min -35
_diffrn_reflns_limit_k_max 28
_diffrn_reflns_limit_k_min -28
_diffrn_reflns_limit_l_max 25
_diffrn_reflns_limit_l_min -25
_diffrn_reflns_number 56993
_diffrn_reflns_point_group_measured_fraction_full 1.000
_diffrn_reflns_point_group_measured_fraction_max 0.992
_diffrn_reflns_theta_full 25.242
_diffrn_reflns_theta_max 27.497
_diffrn_reflns_theta_min 1.415
_diffrn_source 'Sealed Tube'
_exptl_absorpt_coefficient_mu 1.387
_exptl_absorpt_correction_type multi-scan
_exptl_crystal_colour Yellow
_exptl_crystal_density_diffrn 1.385
_exptl_crystal_description Needle
_exptl_crystal_F_000 4216
_exptl_crystal_size_max 0.400
_exptl_crystal_size_mid 0.040
_exptl_crystal_size_min 0.020
_exptl_transmission_factor_max 1
_exptl_transmission_factor_min 0.869
_refine_diff_density_max 1.078
_refine_diff_density_min -0.951
_refine_diff_density_rms 0.092
_refine_ls_extinction_method none
_refine_ls_goodness_of_fit_ref 1.006
_refine_ls_hydrogen_treatment constr
_refine_ls_matrix_type full
_refine_ls_number_parameters 557
_refine_ls_number_reflns 11093
_refine_ls_number_restraints 14
_refine_ls_restrained_S_all 1.007
_refine_ls_R_factor_all 0.0612
_refine_ls_R_factor_gt 0.0384
_refine_ls_shift/su_max 0.002
_refine_ls_shift/su_mean 0.000
_refine_ls_structure_factor_coef Fsqd
_refine_ls_weighting_details 'w=1/[\s^2^(Fo^2^)+(0.0382P)^2^+16.5434P] where P=(Fo^2^+2Fc^2^)/3'
_refine_ls_weighting_scheme calc
_refine_ls_wR_factor_gt 0.0856
_refine_ls_wR_factor_ref 0.0950
_reflns_Friedel_coverage 0.000
_reflns_number_gt 8522
_reflns_number_total 11093
_reflns_threshold_expression 'I > 2\s(I)'
_cod_data_source_file cs9b03012_si_001.cif
_cod_data_source_block Ox_5j
_cod_original_sg_symbol_H-M 'C 2/c'
_cod_original_formula_sum 'C49.50 H69 Br Cl2 N O3 P Pd'
_cod_database_code 4516253
_shelx_shelxl_version_number 2016/6
_shelx_space_group_comment
;
The symmetry employed for this shelxl refinement is uniquely defined
by the following loop, which should always be used as a source of
symmetry information in preference to the above space-group names.
They are only intended as comments.
;
_shelx_estimated_absorpt_t_min 0.607
_shelx_estimated_absorpt_t_max 0.973

loop_
_space_group_symop_operation_xyz
'x, y, z'
'-x, y, -z+1/2'
'x+1/2, y+1/2, z'
'-x+1/2, y+1/2, -z+1/2'
'-x, -y, -z'
'x, -y, z-1/2'
'-x+1/2, -y+1/2, -z'
'x+1/2, -y+1/2, z-1/2'

loop_
_atom_site_label
_atom_site_type_symbol
_atom_site_fract_x
_atom_site_fract_y
_atom_site_fract_z
_atom_site_U_iso_or_equiv
_atom_site_adp_type
_atom_site_occupancy
_atom_site_site_symmetry_order
_atom_site_calc_flag
_atom_site_refinement_flags_posn
_atom_site_refinement_flags_adp
_atom_site_refinement_flags_occupancy
_atom_site_disorder_assembly
_atom_site_disorder_group
Cl1A Cl 0.6722(12) 0.8142(8) 0.2010(14) 0.0959(12) Uani 0.274(6) 1 d D . P A 1
Cl2A Cl 0.6537(3) 0.7306(4) 0.0787(4) 0.0628(8) Uani 0.274(6) 1 d D . P A 1
C47A C 0.6618(7) 0.7384(8) 0.1722(8) 0.0278(12) Uani 0.274(6) 1 d D . P A 1
H47A H 0.626560 0.722617 0.167813 0.033 Uiso 0.274(6) 1 calc R U P A 1
H47B H 0.695589 0.713758 0.214449 0.033 Uiso 0.274(6) 1 calc R U P A 1
Cl1B Cl 0.6698(4) 0.8043(3) 0.1850(5) 0.0959(12) Uani 0.726(6) 1 d D . P A 2
Cl2B Cl 0.63524(12) 0.70038(16) 0.07050(12) 0.0628(8) Uani 0.726(6) 1 d D . P A 2
C47B C 0.6445(2) 0.7295(3) 0.1610(3) 0.0278(12) Uani 0.726(6) 1 d D . P A 2
H47C H 0.606680 0.727322 0.155327 0.033 Uiso 0.726(6) 1 calc R U P A 2
H47D H 0.672177 0.702459 0.207644 0.033 Uiso 0.726(6) 1 calc R U P A 2
C48 C 0.1063(9) 0.3160(10) 0.8902(15) 0.074(2) Uani 0.5 1 d D . P B -1
H48A H 0.125219 0.307676 0.861155 0.111 Uiso 0.5 1 calc R U P B -1
H48B H 0.130915 0.300641 0.946886 0.111 Uiso 0.5 1 calc R U P B -1
H48C H 0.100680 0.360602 0.891058 0.111 Uiso 0.5 1 calc R U P B -1
C49 C 0.0496(5) 0.2849(6) 0.8476(7) 0.090(3) Uani 0.5 1 d D . P B -1
H49A H 0.031368 0.291782 0.878467 0.108 Uiso 0.5 1 calc R U P B -1
H49B H 0.055305 0.239974 0.846112 0.108 Uiso 0.5 1 calc R U P B -1
C50 C 0.0095(10) 0.3089(4) 0.7603(16) 0.063(4) Uani 0.5 1 d D . P B -1
H50A H 0.006912 0.354310 0.762646 0.076 Uiso 0.5 1 calc R U P B -1
H50B H 0.027468 0.299800 0.729551 0.076 Uiso 0.5 1 calc R U P B -1
C51 C -0.0516(5) 0.2828(6) 0.7124(7) 0.090(3) Uani 0.5 1 d D . P B -1
H51A H -0.048197 0.237585 0.708774 0.108 Uiso 0.5 1 calc R U P B -1
H51B H -0.067730 0.289455 0.746111 0.108 Uiso 0.5 1 calc R U P B -1
C52 C -0.0950(8) 0.3049(11) 0.6292(13) 0.074(2) Uani 0.5 1 d D . P B -1
H52A H -0.098734 0.349775 0.630259 0.111 Uiso 0.5 1 calc R U P B -1
H52B H -0.132701 0.285518 0.609278 0.111 Uiso 0.5 1 calc R U P B -1
H52C H -0.082760 0.294164 0.592388 0.111 Uiso 0.5 1 calc R U P B -1
Pd1 Pd 0.26070(2) 0.08198(2) 0.42556(2) 0.01420(6) Uani 1 1 d . . . . .
Br1 Br 0.27469(2) 0.17301(2) 0.36246(2) 0.01863(7) Uani 1 1 d . . . . .
P1 P 0.24031(3) 0.00863(3) 0.49454(4) 0.01448(15) Uani 1 1 d . . . . .
O1 O 0.27356(8) -0.08106(9) 0.63650(12) 0.0210(4) Uani 1 1 d . . . . .
O2 O 0.06236(8) -0.03699(10) 0.35356(11) 0.0194(4) Uani 1 1 d . . . . .
O3 O 0.08501(8) -0.04671(10) 0.48538(12) 0.0210(4) Uani 1 1 d . . . . .
N1 N -0.02526(12) 0.13557(14) 0.03510(17) 0.0348(7) Uani 1 1 d . . . . .
C1 C 0.31200(11) -0.00827(13) 0.58945(16) 0.0165(6) Uani 1 1 d . . . . .
C2 C 0.32115(12) -0.04948(13) 0.65203(17) 0.0185(6) Uani 1 1 d . . . . .
C3 C 0.27809(15) -0.11696(17) 0.70090(19) 0.0327(8) Uani 1 1 d . . . . .
H3A H 0.303017 -0.152841 0.712000 0.049 Uiso 1 1 calc R U . . .
H3B H 0.239248 -0.130929 0.684106 0.049 Uiso 1 1 calc R U . . .
H3C H 0.295130 -0.091801 0.750891 0.049 Uiso 1 1 calc R U . . .
C4 C 0.37593(13) -0.05722(15) 0.72464(18) 0.0247(7) Uani 1 1 d . . . . .
H4 H 0.380885 -0.084368 0.766266 0.030 Uiso 1 1 calc R U . . .
C5 C 0.42313(13) -0.02515(15) 0.73586(18) 0.0273(7) Uani 1 1 d . . . . .
H5 H 0.460586 -0.030317 0.785292 0.033 Uiso 1 1 calc R U . . .
C6 C 0.41587(12) 0.01423(15) 0.67549(18) 0.0236(6) Uani 1 1 d . . . . .
H6 H 0.448630 0.035639 0.683524 0.028 Uiso 1 1 calc R U . . .
C7 C 0.36099(12) 0.02324(13) 0.60245(16) 0.0172(6) Uani 1 1 d . . . . .
C8 C 0.36206(11) 0.06737(13) 0.54331(17) 0.0183(6) Uani 1 1 d . . . . .
C9 C 0.37740(12) 0.13001(14) 0.56909(18) 0.0211(6) Uani 1 1 d . . . . .
C10 C 0.36575(13) 0.15991(15) 0.62887(19) 0.0258(7) Uani 1 1 d . . . . .
H10 H 0.345596 0.128853 0.642476 0.031 Uiso 1 1 calc R U . . .
C11 C 0.32504(14) 0.21536(15) 0.5886(2) 0.0334(8) Uani 1 1 d . . . . .
H11A H 0.345619 0.248667 0.581089 0.050 Uiso 1 1 calc R U . . .
H11B H 0.312660 0.229743 0.624098 0.050 Uiso 1 1 calc R U . . .
H11C H 0.290776 0.203162 0.534882 0.050 Uiso 1 1 calc R U . . .
C12 C 0.42235(15) 0.17896(18) 0.7098(2) 0.0415(9) Uani 1 1 d . . . . .
H12A H 0.446870 0.142490 0.736170 0.062 Uiso 1 1 calc R U . . .
H12B H 0.412995 0.197502 0.746828 0.062 Uiso 1 1 calc R U . . .
H12C H 0.443273 0.209024 0.698094 0.062 Uiso 1 1 calc R U . . .
C13 C 0.40456(12) 0.16425(15) 0.53900(19) 0.0267(7) Uani 1 1 d . . . . .
H13 H 0.414516 0.206026 0.555765 0.032 Uiso 1 1 calc R U . . .
C14 C 0.41764(13) 0.13921(16) 0.48495(19) 0.0275(7) Uani 1 1 d . . . . .
C15 C 0.45160(15) 0.17517(18) 0.4576(2) 0.0380(9) Uani 1 1 d . . . . .
H15 H 0.461353 0.145752 0.427639 0.046 Uiso 1 1 calc R U . . .
C16 C 0.41632(17) 0.22595(19) 0.3994(3) 0.0475(10) Uani 1 1 d . . . . .
H16A H 0.379970 0.209048 0.352266 0.071 Uiso 1 1 calc R U . . .
H16B H 0.438447 0.245634 0.379972 0.071 Uiso 1 1 calc R U . . .
H16C H 0.407341 0.256554 0.427684 0.071 Uiso 1 1 calc R U . . .
C17 C 0.50914(14) 0.19881(17) 0.5327(2) 0.0342(8) Uani 1 1 d . . . . .
H17A H 0.531717 0.219023 0.514340 0.051 Uiso 1 1 calc R U . . .
H17B H 0.531456 0.164062 0.568805 0.051 Uiso 1 1 calc R U . . .
H17C H 0.501095 0.228478 0.562971 0.051 Uiso 1 1 calc R U . . .
C18 C 0.40038(12) 0.08004(15) 0.45812(19) 0.0252(7) Uani 1 1 d . . . . .
H18 H 0.406922 0.063502 0.418931 0.030 Uiso 1 1 calc R U . . .
C19 C 0.37360(12) 0.04310(14) 0.48595(17) 0.0199(6) Uani 1 1 d . . . . .
C20 C 0.36328(13) -0.02460(15) 0.46088(19) 0.0251(7) Uani 1 1 d . . . . .
H20 H 0.340772 -0.043157 0.481778 0.030 Uiso 1 1 calc R U . . .
C21 C 0.32675(15) -0.03231(17) 0.3665(2) 0.0330(8) Uani 1 1 d . . . . .
H21A H 0.291002 -0.007837 0.342110 0.050 Uiso 1 1 calc R U . . .
H21B H 0.316668 -0.075898 0.352481 0.050 Uiso 1 1 calc R U . . .
H21C H 0.349339 -0.018082 0.344804 0.050 Uiso 1 1 calc R U . . .
C22 C 0.42133(16) -0.05953(18) 0.5011(2) 0.0422(9) Uani 1 1 d . . . . .
H22A H 0.444679 -0.041774 0.482488 0.063 Uiso 1 1 calc R U . . .
H22B H 0.413666 -0.103132 0.485330 0.063 Uiso 1 1 calc R U . . .
H22C H 0.442671 -0.055969 0.561222 0.063 Uiso 1 1 calc R U . . .
C23 C 0.19364(11) 0.04621(13) 0.52669(16) 0.0161(6) Uani 1 1 d . . . . .
C24 C 0.21054(12) 0.11553(13) 0.53791(17) 0.0180(6) Uani 1 1 d . . . . .
H24A H 0.252195 0.119598 0.583132 0.022 Uiso 1 1 calc R U . . .
H24B H 0.205864 0.130779 0.486790 0.022 Uiso 1 1 calc R U . . .
C25 C 0.17453(13) 0.15636(14) 0.55739(18) 0.0230(6) Uani 1 1 d . . . . .
H25A H 0.188324 0.199538 0.565029 0.028 Uiso 1 1 calc R U . . .
H25B H 0.133127 0.155317 0.510580 0.028 Uiso 1 1 calc R U . . .
C26 C 0.18000(14) 0.13394(15) 0.63561(19) 0.0263(7) Uani 1 1 d . . . . .
H26A H 0.220224 0.141073 0.683850 0.032 Uiso 1 1 calc R U . . .
H26B H 0.153107 0.157708 0.643918 0.032 Uiso 1 1 calc R U . . .
C27 C 0.16556(14) 0.06541(14) 0.62914(18) 0.0231(6) Uani 1 1 d . . . . .
H27A H 0.123735 0.059387 0.585700 0.028 Uiso 1 1 calc R U . . .
H27B H 0.172402 0.051271 0.682031 0.028 Uiso 1 1 calc R U . . .
C28 C 0.20200(12) 0.02583(14) 0.60883(16) 0.0183(6) Uani 1 1 d . . . . .
H28A H 0.190488 -0.017964 0.604583 0.022 Uiso 1 1 calc R U . . .
H28B H 0.243685 0.029344 0.654157 0.022 Uiso 1 1 calc R U . . .
C29 C 0.13083(11) 0.03434(13) 0.45190(16) 0.0162(6) Uani 1 1 d . . . . .
H29A H 0.103998 0.060255 0.458033 0.019 Uiso 1 1 calc R U . . .
H29B H 0.127973 0.048198 0.401496 0.019 Uiso 1 1 calc R U . . .
C30 C 0.10987(12) -0.03222(14) 0.43924(16) 0.0176(6) Uani 1 1 d . . . . .
C31 C 0.01442(14) -0.06498(18) 0.34992(19) 0.0329(8) Uani 1 1 d . . . . .
H31A H 0.015914 -0.110493 0.347280 0.039 Uiso 1 1 calc R U . . .
H31B H -0.023162 -0.050057 0.301708 0.039 Uiso 1 1 calc R U . . .
C32 C 0.02292(13) -0.04439(17) 0.42949(19) 0.0284(7) Uani 1 1 d . . . . .
H32A H 0.007964 -0.002044 0.424881 0.034 Uiso 1 1 calc R U . . .
H32B H 0.003569 -0.072788 0.446716 0.034 Uiso 1 1 calc R U . . .
C33 C 0.15642(12) -0.08107(13) 0.46231(17) 0.0178(6) Uani 1 1 d . . . . .
H33A H 0.136546 -0.120167 0.434743 0.021 Uiso 1 1 calc R U . . .
H33B H 0.178163 -0.088193 0.522503 0.021 Uiso 1 1 calc R U . . .
C34 C 0.20098(12) -0.06634(13) 0.44034(16) 0.0167(6) Uani 1 1 d . . . . .
C35 C 0.17039(12) -0.05753(13) 0.34627(16) 0.0175(6) Uani 1 1 d . . . . .
H35A H 0.140488 -0.024859 0.327059 0.021 Uiso 1 1 calc R U . . .
H35B H 0.199435 -0.043504 0.335138 0.021 Uiso 1 1 calc R U . . .
C36 C 0.14128(13) -0.11685(13) 0.29711(17) 0.0205(6) Uani 1 1 d . . . . .
H36A H 0.110039 -0.129280 0.304524 0.025 Uiso 1 1 calc R U . . .
H36B H 0.123244 -0.108849 0.237725 0.025 Uiso 1 1 calc R U . . .
C37 C 0.18538(14) -0.16920(14) 0.32530(18) 0.0255(7) Uani 1 1 d . . . . .
H37A H 0.214010 -0.158955 0.311762 0.031 Uiso 1 1 calc R U . . .
H37B H 0.165027 -0.207556 0.295646 0.031 Uiso 1 1 calc R U . . .
C38 C 0.21722(14) -0.17959(14) 0.41826(19) 0.0254(7) Uani 1 1 d . . . . .
H38A H 0.247812 -0.211264 0.435997 0.031 Uiso 1 1 calc R U . . .
H38B H 0.189297 -0.195201 0.430716 0.031 Uiso 1 1 calc R U . . .
C39 C 0.24517(13) -0.11988(13) 0.46663(18) 0.0215(6) Uani 1 1 d . . . . .
H39A H 0.275992 -0.106909 0.458582 0.026 Uiso 1 1 calc R U . . .
H39B H 0.263915 -0.128159 0.526111 0.026 Uiso 1 1 calc R U . . .
C40 C 0.17880(12) 0.09220(13) 0.32469(17) 0.0165(6) Uani 1 1 d . . . . .
C41 C 0.16715(12) 0.06696(13) 0.25120(17) 0.0177(6) Uani 1 1 d . . . . .
H41 H 0.196172 0.042599 0.252416 0.021 Uiso 1 1 calc R U . . .
C42 C 0.11442(12) 0.07643(13) 0.17642(17) 0.0201(6) Uani 1 1 d . . . . .
H42 H 0.107448 0.058588 0.127275 0.024 Uiso 1 1 calc R U . . .
C43 C 0.07182(12) 0.11240(14) 0.17425(17) 0.0207(6) Uani 1 1 d . . . . .
C44 C 0.01749(13) 0.12503(14) 0.09680(18) 0.0240(7) Uani 1 1 d . . . . .
C45 C 0.08277(12) 0.13900(14) 0.24660(18) 0.0216(6) Uani 1 1 d . . . . .
H45 H 0.053842 0.163643 0.245228 0.026 Uiso 1 1 calc R U . . .
C46 C 0.13615(12) 0.12938(13) 0.32082(17) 0.0186(6) Uani 1 1 d . . . . .
H46 H 0.143663 0.148429 0.369630 0.022 Uiso 1 1 calc R U . . .

loop_
_atom_site_aniso_label
_atom_site_aniso_U_11
_atom_site_aniso_U_22
_atom_site_aniso_U_33
_atom_site_aniso_U_23
_atom_site_aniso_U_13
_atom_site_aniso_U_12
Cl1A 0.0640(12) 0.042(2) 0.098(3) 0.0064(13) -0.006(2) -0.0308(17)
Cl2A 0.0767(15) 0.0737(19) 0.0375(7) 0.0145(11) 0.0315(9) 0.0439(14)
C47A 0.014(3) 0.032(3) 0.032(2) 0.0010(18) 0.009(2) -0.008(2)
Cl1B 0.0640(12) 0.042(2) 0.098(3) 0.0064(13) -0.006(2) -0.0308(17)
Cl2B 0.0767(15) 0.0737(19) 0.0375(7) 0.0145(11) 0.0315(9) 0.0439(14)
C47B 0.014(3) 0.032(3) 0.032(2) 0.0010(18) 0.009(2) -0.008(2)
C48 0.084(8) 0.051(7) 0.069(9) -0.006(5) 0.032(7) -0.016(6)
C49 0.087(6) 0.097(6) 0.076(6) 0.002(5) 0.040(5) -0.040(6)
C50 0.068(17) 0.056(5) 0.072(12) -0.013(7) 0.043(10) 0.000(6)
C51 0.087(6) 0.097(6) 0.076(6) 0.002(5) 0.040(5) -0.040(6)
C52 0.084(8) 0.051(7) 0.069(9) -0.006(5) 0.032(7) -0.016(6)
Pd1 0.01154(10) 0.01781(11) 0.01104(10) 0.00002(8) 0.00493(8) -0.00072(8)
Br1 0.01727(14) 0.01994(15) 0.01676(14) 0.00075(11) 0.00832(11) -0.00214(11)
P1 0.0118(3) 0.0189(4) 0.0103(3) -0.0001(3) 0.0046(3) -0.0011(3)
O1 0.0179(10) 0.0269(11) 0.0149(10) 0.0049(8) 0.0071(8) -0.0022(9)
O2 0.0124(9) 0.0313(12) 0.0094(9) -0.0007(8) 0.0029(8) -0.0055(8)
O3 0.0163(10) 0.0327(12) 0.0143(10) 0.0006(8) 0.0088(8) -0.0053(9)
N1 0.0216(14) 0.0420(18) 0.0263(15) 0.0023(13) 0.0043(12) 0.0040(13)
C1 0.0139(13) 0.0200(15) 0.0134(13) -0.0015(11) 0.0063(11) 0.0015(11)
C2 0.0163(14) 0.0220(15) 0.0168(14) -0.0009(11) 0.0090(12) 0.0003(12)
C3 0.0301(18) 0.042(2) 0.0216(16) 0.0118(15) 0.0116(14) -0.0061(15)
C4 0.0214(15) 0.0334(18) 0.0152(14) 0.0080(13) 0.0076(12) 0.0037(13)
C5 0.0142(14) 0.0383(19) 0.0177(15) 0.0066(13) 0.0018(12) 0.0048(13)
C6 0.0134(14) 0.0309(17) 0.0206(15) 0.0027(13) 0.0059(12) -0.0010(12)
C7 0.0149(13) 0.0218(15) 0.0131(13) -0.0001(11) 0.0066(11) 0.0019(11)
C8 0.0109(12) 0.0223(15) 0.0180(14) 0.0009(11) 0.0058(11) 0.0004(11)
C9 0.0110(13) 0.0243(16) 0.0190(14) -0.0005(12) 0.0028(11) 0.0006(11)
C10 0.0200(15) 0.0258(17) 0.0224(16) -0.0057(13) 0.0061(13) -0.0014(13)
C11 0.0273(17) 0.0260(18) 0.0372(19) -0.0068(15) 0.0120(15) -0.0015(14)
C12 0.0247(18) 0.049(2) 0.033(2) -0.0155(17) 0.0049(15) -0.0017(16)
C13 0.0144(14) 0.0224(16) 0.0276(16) 0.0023(13) 0.0021(13) -0.0052(12)
C14 0.0173(15) 0.039(2) 0.0215(16) 0.0081(14) 0.0079(13) -0.0041(13)
C15 0.0250(17) 0.049(2) 0.039(2) 0.0063(17) 0.0168(16) -0.0057(16)
C16 0.035(2) 0.056(3) 0.049(2) 0.013(2) 0.0221(19) -0.0084(19)
C17 0.0204(16) 0.041(2) 0.039(2) -0.0001(16) 0.0158(15) -0.0086(15)
C18 0.0162(14) 0.0374(18) 0.0223(15) 0.0029(14) 0.0110(12) -0.0014(13)
C19 0.0117(13) 0.0268(16) 0.0177(14) 0.0029(12) 0.0061(12) 0.0040(12)
C20 0.0239(16) 0.0288(17) 0.0248(16) 0.0001(13) 0.0150(14) 0.0057(13)
C21 0.0352(19) 0.037(2) 0.0287(18) -0.0058(15) 0.0192(16) 0.0017(15)
C22 0.039(2) 0.040(2) 0.043(2) 0.0010(17) 0.0203(18) 0.0153(17)
C23 0.0129(13) 0.0204(15) 0.0134(13) -0.0016(11) 0.0064(11) -0.0005(11)
C24 0.0164(14) 0.0222(15) 0.0155(14) -0.0016(11) 0.0089(12) -0.0006(11)
C25 0.0248(15) 0.0219(15) 0.0247(15) -0.0028(12) 0.0154(13) -0.0021(12)
C26 0.0320(17) 0.0294(17) 0.0231(16) -0.0045(13) 0.0189(14) 0.0005(14)
C27 0.0290(16) 0.0278(17) 0.0182(14) 0.0012(12) 0.0167(13) 0.0019(13)
C28 0.0163(13) 0.0258(16) 0.0128(13) -0.0015(11) 0.0082(11) -0.0012(12)
C29 0.0131(13) 0.0230(15) 0.0123(13) 0.0007(11) 0.0071(11) 0.0004(11)
C30 0.0142(13) 0.0282(16) 0.0085(12) -0.0010(11) 0.0052(11) -0.0039(11)
C31 0.0215(16) 0.052(2) 0.0197(16) -0.0003(15) 0.0082(13) -0.0115(15)
C32 0.0150(14) 0.046(2) 0.0232(16) 0.0014(14) 0.0100(13) -0.0032(14)
C33 0.0189(14) 0.0197(14) 0.0137(13) -0.0003(11) 0.0085(11) -0.0033(12)
C34 0.0160(13) 0.0202(15) 0.0112(13) 0.0000(11) 0.0060(11) -0.0033(11)
C35 0.0186(14) 0.0195(14) 0.0144(13) -0.0003(11) 0.0093(12) -0.0029(11)
C36 0.0223(15) 0.0238(16) 0.0150(14) -0.0032(12) 0.0102(12) -0.0049(12)
C37 0.0292(16) 0.0221(16) 0.0232(15) -0.0066(13) 0.0133(14) -0.0032(13)
C38 0.0257(16) 0.0209(16) 0.0254(16) 0.0010(13) 0.0116(14) 0.0016(13)
C39 0.0200(14) 0.0202(15) 0.0205(15) -0.0002(12) 0.0089(12) -0.0009(12)
C40 0.0145(13) 0.0181(15) 0.0135(13) 0.0010(10) 0.0057(11) -0.0009(11)
C41 0.0175(13) 0.0175(14) 0.0190(14) 0.0014(11) 0.0108(12) -0.0002(11)
C42 0.0186(14) 0.0218(15) 0.0152(13) -0.0003(12) 0.0066(12) -0.0018(12)
C43 0.0160(14) 0.0212(15) 0.0185(14) 0.0034(12) 0.0058(12) -0.0011(12)
C44 0.0196(15) 0.0259(17) 0.0219(16) 0.0001(13) 0.0088(13) 0.0003(12)
C45 0.0164(14) 0.0222(16) 0.0240(15) 0.0030(12) 0.0099(12) 0.0020(12)
C46 0.0183(14) 0.0208(15) 0.0169(14) -0.0014(11) 0.0099(12) -0.0017(12)

loop_
_atom_type_symbol
_atom_type_description
_atom_type_scat_dispersion_real
_atom_type_scat_dispersion_imag
_atom_type_scat_source
C C 0.0033 0.0016 'International Tables Vol C Tables 4.2.6.8 and 6.1.1.4'
H H 0.0000 0.0000 'International Tables Vol C Tables 4.2.6.8 and 6.1.1.4'
N N 0.0061 0.0033 'International Tables Vol C Tables 4.2.6.8 and 6.1.1.4'
O O 0.0106 0.0060 'International Tables Vol C Tables 4.2.6.8 and 6.1.1.4'
P P 0.1023 0.0942 'International Tables Vol C Tables 4.2.6.8 and 6.1.1.4'
Br Br -0.2901 2.4595 'International Tables Vol C Tables 4.2.6.8 and 6.1.1.4'
Pd Pd -0.9988 1.0072 'International Tables Vol C Tables 4.2.6.8 and 6.1.1.4'
Cl Cl 0.1484 0.1585 'International Tables Vol C Tables 4.2.6.8 and 6.1.1.4'

loop_
_geom_angle_atom_site_label_1
_geom_angle_atom_site_label_2
_geom_angle_atom_site_label_3
_geom_angle
Cl1A C47A Cl2A 110.0(11)
Cl1A C47A H47A 109.7
Cl2A C47A H47A 109.7
Cl1A C47A H47B 109.7
Cl2A C47A H47B 109.7
H47A C47A H47B 108.2
Cl1B C47B Cl2B 114.8(4)
Cl1B C47B H47C 108.6
Cl2B C47B H47C 108.6
Cl1B C47B H47D 108.6
Cl2B C47B H47D 108.6
H47C C47B H47D 107.5
C49 C48 H48A 109.5
C49 C48 H48B 109.5
H48A C48 H48B 109.5
C49 C48 H48C 109.5
H48A C48 H48C 109.5
H48B C48 H48C 109.5
C48 C49 C50 111.1(18)
C48 C49 H49A 109.4
C50 C49 H49A 109.4
C48 C49 H49B 109.4
C50 C49 H49B 109.4
H49A C49 H49B 108.0
C51 C50 C49 116(2)
C51 C50 H50A 108.4
C49 C50 H50A 108.4
C51 C50 H50B 108.4
C49 C50 H50B 108.4
H50A C50 H50B 107.5
C52 C51 C50 120.4(16)
C52 C51 H51A 107.2
C50 C51 H51A 107.2
C52 C51 H51B 107.2
C50 C51 H51B 107.2
H51A C51 H51B 106.9
C51 C52 H52A 109.5
C51 C52 H52B 109.5
H52A C52 H52B 109.5
C51 C52 H52C 109.5
H52A C52 H52C 109.5
H52B C52 H52C 109.5
C40 Pd1 P1 97.86(9)
C40 Pd1 C8 176.79(10)
P1 Pd1 C8 83.64(8)
C40 Pd1 Br1 80.09(8)
P1 Pd1 Br1 169.35(2)
C8 Pd1 Br1 98.96(7)
C1 P1 C23 107.41(13)
C1 P1 C34 110.38(13)
C23 P1 C34 105.37(13)
C1 P1 Pd1 104.13(10)
C23 P1 Pd1 108.90(9)
C34 P1 Pd1 120.12(9)
C2 O1 C3 118.7(2)
C31 O2 C30 107.9(2)
C32 O3 C30 107.6(2)
C7 C1 C2 117.3(2)
C7 C1 P1 118.1(2)
C2 C1 P1 124.5(2)
O1 C2 C4 122.3(3)
O1 C2 C1 116.1(2)
C4 C2 C1 121.6(3)
O1 C3 H3A 109.5
O1 C3 H3B 109.5
H3A C3 H3B 109.5
O1 C3 H3C 109.5
H3A C3 H3C 109.5
H3B C3 H3C 109.5
C5 C4 C2 119.7(3)
C5 C4 H4 120.2
C2 C4 H4 120.2
C6 C5 C4 120.1(3)
C6 C5 H5 119.9
C4 C5 H5 119.9
C5 C6 C7 121.1(3)
C5 C6 H6 119.4
C7 C6 H6 119.4
C6 C7 C1 120.2(3)
C6 C7 C8 113.3(2)
C1 C7 C8 126.6(2)
C19 C8 C9 118.4(3)
C19 C8 C7 118.4(3)
C9 C8 C7 117.4(3)
C19 C8 Pd1 87.14(17)
C9 C8 Pd1 99.60(18)
C7 C8 Pd1 107.34(17)
C13 C9 C8 118.7(3)
C13 C9 C10 119.4(3)
C8 C9 C10 121.9(3)
C9 C10 C11 110.5(3)
C9 C10 C12 112.0(3)
C11 C10 C12 110.7(3)
C9 C10 H10 107.8
C11 C10 H10 107.8
C12 C10 H10 107.8
C10 C11 H11A 109.5
C10 C11 H11B 109.5
H11A C11 H11B 109.5
C10 C11 H11C 109.5
H11A C11 H11C 109.5
H11B C11 H11C 109.5
C10 C12 H12A 109.5
C10 C12 H12B 109.5
H12A C12 H12B 109.5
C10 C12 H12C 109.5
H12A C12 H12C 109.5
H12B C12 H12C 109.5
C9 C13 C14 122.4(3)
C9 C13 H13 118.8
C14 C13 H13 118.8
C18 C14 C13 118.0(3)
C18 C14 C15 119.7(3)
C13 C14 C15 122.2(3)
C16 C15 C14 112.1(3)
C16 C15 C17 111.9(3)
C14 C15 C17 110.5(3)
C16 C15 H15 107.4
C14 C15 H15 107.4
C17 C15 H15 107.4
C15 C16 H16A 109.5
C15 C16 H16B 109.5
H16A C16 H16B 109.5
C15 C16 H16C 109.5
H16A C16 H16C 109.5
H16B C16 H16C 109.5
C15 C17 H17A 109.5
C15 C17 H17B 109.5
H17A C17 H17B 109.5
C15 C17 H17C 109.5
H17A C17 H17C 109.5
H17B C17 H17C 109.5
C14 C18 C19 122.6(3)
C14 C18 H18 118.7
C19 C18 H18 118.7
C18 C19 C8 119.8(3)
C18 C19 C20 118.3(3)
C8 C19 C20 121.6(3)
C19 C20 C22 110.8(3)
C19 C20 C21 111.7(3)
C22 C20 C21 111.1(3)
C19 C20 H20 107.7
C22 C20 H20 107.7
C21 C20 H20 107.7
C20 C21 H21A 109.5
C20 C21 H21B 109.5
H21A C21 H21B 109.5
C20 C21 H21C 109.5
H21A C21 H21C 109.5
H21B C21 H21C 109.5
C20 C22 H22A 109.5
C20 C22 H22B 109.5
H22A C22 H22B 109.5
C20 C22 H22C 109.5
H22A C22 H22C 109.5
H22B C22 H22C 109.5
C29 C23 C24 112.7(2)
C29 C23 C28 111.8(2)
C24 C23 C28 105.6(2)
C29 C23 P1 103.18(18)
C24 C23 P1 104.74(18)
C28 C23 P1 118.80(19)
C25 C24 C23 114.1(2)
C25 C24 H24A 108.7
C23 C24 H24A 108.7
C25 C24 H24B 108.7
C23 C24 H24B 108.7
H24A C24 H24B 107.6
C26 C25 C24 110.5(2)
C26 C25 H25A 109.6
C24 C25 H25A 109.6
C26 C25 H25B 109.6
C24 C25 H25B 109.6
H25A C25 H25B 108.1
C27 C26 C25 110.6(2)
C27 C26 H26A 109.5
C25 C26 H26A 109.5
C27 C26 H26B 109.5
C25 C26 H26B 109.5
H26A C26 H26B 108.1
C26 C27 C28 112.7(2)
C26 C27 H27A 109.0
C28 C27 H27A 109.0
C26 C27 H27B 109.0
C28 C27 H27B 109.0
H27A C27 H27B 107.8
C27 C28 C23 111.6(2)
C27 C28 H28A 109.3
C23 C28 H28A 109.3
C27 C28 H28B 109.3
C23 C28 H28B 109.3
H28A C28 H28B 108.0
C30 C29 C23 115.9(2)
C30 C29 H29A 108.3
C23 C29 H29A 108.3
C30 C29 H29B 108.3
C23 C29 H29B 108.3
H29A C29 H29B 107.4
O3 C30 O2 105.5(2)
O3 C30 C29 112.1(2)
O2 C30 C29 105.9(2)
O3 C30 C33 106.4(2)
O2 C30 C33 111.4(2)
C29 C30 C33 115.3(2)
O2 C31 C32 102.6(2)
O2 C31 H31A 111.3
C32 C31 H31A 111.3
O2 C31 H31B 111.3
C32 C31 H31B 111.3
H31A C31 H31B 109.2
O3 C32 C31 102.0(2)
O3 C32 H32A 111.4
C31 C32 H32A 111.4
O3 C32 H32B 111.4
C31 C32 H32B 111.4
H32A C32 H32B 109.2
C30 C33 C34 116.5(2)
C30 C33 H33A 108.2
C34 C33 H33A 108.2
C30 C33 H33B 108.2
C34 C33 H33B 108.2
H33A C33 H33B 107.3
C33 C34 C35 111.3(2)
C33 C34 C39 110.9(2)
C35 C34 C39 107.1(2)
C33 C34 P1 108.45(19)
C35 C34 P1 108.54(18)
C39 C34 P1 110.64(19)
C36 C35 C34 112.8(2)
C36 C35 H35A 109.0
C34 C35 H35A 109.0
C36 C35 H35B 109.0
C34 C35 H35B 109.0
H35A C35 H35B 107.8
C37 C36 C35 111.2(2)
C37 C36 H36A 109.4
C35 C36 H36A 109.4
C37 C36 H36B 109.4
C35 C36 H36B 109.4
H36A C36 H36B 108.0
C36 C37 C38 110.6(2)
C36 C37 H37A 109.5
C38 C37 H37A 109.5
C36 C37 H37B 109.5
C38 C37 H37B 109.5
H37A C37 H37B 108.1
C37 C38 C39 111.5(3)
C37 C38 H38A 109.3
C39 C38 H38A 109.3
C37 C38 H38B 109.3
C39 C38 H38B 109.3
H38A C38 H38B 108.0
C38 C39 C34 113.2(2)
C38 C39 H39A 108.9
C34 C39 H39A 108.9
C38 C39 H39B 108.9
C34 C39 H39B 108.9
H39A C39 H39B 107.7
C46 C40 C41 117.9(2)
C46 C40 Pd1 124.7(2)
C41 C40 Pd1 116.8(2)
C42 C41 C40 121.9(3)
C42 C41 H41 119.0
C40 C41 H41 119.0
C41 C42 C43 119.2(3)
C41 C42 H42 120.4
C43 C42 H42 120.4
C42 C43 C45 119.9(3)
C42 C43 C44 120.4(3)
C45 C43 C44 119.7(3)
N1 C44 C43 179.1(4)
C46 C45 C43 119.9(3)
C46 C45 H45 120.0
C43 C45 H45 120.0
C45 C46 C40 121.1(3)
C45 C46 H46 119.5
C40 C46 H46 119.5

loop_
_geom_bond_atom_site_label_1
_geom_bond_atom_site_label_2
_geom_bond_distance
Cl1A C47A 1.710(11)
Cl2A C47A 1.720(11)
C47A H47A 0.9900
C47A H47B 0.9900
Cl1B C47B 1.726(6)
Cl2B C47B 1.757(5)
C47B H47C 0.9900
C47B H47D 0.9900
C48 C49 1.466(15)
C48 H48A 0.9800
C48 H48B 0.9800
C48 H48C 0.9800
C49 C50 1.52(2)
C49 H49A 0.9900
C49 H49B 0.9900
C50 C51 1.51(2)
C50 H50A 0.9900
C50 H50B 0.9900
C51 C52 1.462(15)
C51 H51A 0.9900
C51 H51B 0.9900
C52 H52A 0.9800
C52 H52B 0.9800
C52 H52C 0.9800
Pd1 C40 2.021(3)
Pd1 P1 2.3478(10)
Pd1 C8 2.461(3)
Pd1 Br1 2.4690(9)
P1 C1 1.845(3)
P1 C23 1.905(3)
P1 C34 1.913(3)
O1 C2 1.359(3)
O1 C3 1.425(3)
O2 C31 1.423(4)
O2 C30 1.444(3)
O3 C32 1.432(3)
O3 C30 1.441(3)
N1 C44 1.146(4)
C1 C7 1.408(4)
C1 C2 1.419(4)
C2 C4 1.392(4)
C3 H3A 0.9800
C3 H3B 0.9800
C3 H3C 0.9800
C4 C5 1.384(4)
C4 H4 0.9500
C5 C6 1.377(4)
C5 H5 0.9500
C6 C7 1.401(4)
C6 H6 0.9500
C7 C8 1.513(4)
C8 C19 1.426(4)
C8 C9 1.428(4)
C9 C13 1.398(4)
C9 C10 1.520(4)
C10 C11 1.531(4)
C10 C12 1.536(4)
C10 H10 1.0000
C11 H11A 0.9800
C11 H11B 0.9800
C11 H11C 0.9800
C12 H12A 0.9800
C12 H12B 0.9800
C12 H12C 0.9800
C13 C14 1.403(5)
C13 H13 0.9500
C14 C18 1.367(5)
C14 C15 1.528(5)
C15 C16 1.490(5)
C15 C17 1.530(5)
C15 H15 1.0000
C16 H16A 0.9800
C16 H16B 0.9800
C16 H16C 0.9800
C17 H17A 0.9800
C17 H17B 0.9800
C17 H17C 0.9800
C18 C19 1.391(4)
C18 H18 0.9500
C19 C20 1.523(4)
C20 C22 1.536(4)
C20 C21 1.540(4)
C20 H20 1.0000
C21 H21A 0.9800
C21 H21B 0.9800
C21 H21C 0.9800
C22 H22A 0.9800
C22 H22B 0.9800
C22 H22C 0.9800
C23 C29 1.545(4)
C23 C24 1.552(4)
C23 C28 1.553(4)
C24 C25 1.531(4)
C24 H24A 0.9900
C24 H24B 0.9900
C25 C26 1.529(4)
C25 H25A 0.9900
C25 H25B 0.9900
C26 C27 1.525(4)
C26 H26A 0.9900
C26 H26B 0.9900
C27 C28 1.535(4)
C27 H27A 0.9900
C27 H27B 0.9900
C28 H28A 0.9900
C28 H28B 0.9900
C29 C30 1.523(4)
C29 H29A 0.9900
C29 H29B 0.9900
C30 C33 1.528(4)
C31 C32 1.505(5)
C31 H31A 0.9900
C31 H31B 0.9900
C32 H32A 0.9900
C32 H32B 0.9900
C33 C34 1.548(4)
C33 H33A 0.9900
C33 H33B 0.9900
C34 C35 1.548(4)
C34 C39 1.550(4)
C35 C36 1.537(4)
C35 H35A 0.9900
C35 H35B 0.9900
C36 C37 1.526(4)
C36 H36A 0.9900
C36 H36B 0.9900
C37 C38 1.530(4)
C37 H37A 0.9900
C37 H37B 0.9900
C38 C39 1.533(4)
C38 H38A 0.9900
C38 H38B 0.9900
C39 H39A 0.9900
C39 H39B 0.9900
C40 C46 1.396(4)
C40 C41 1.396(4)
C41 C42 1.388(4)
C41 H41 0.9500
C42 C43 1.394(4)
C42 H42 0.9500
C43 C45 1.395(4)
C43 C44 1.444(4)
C45 C46 1.392(4)
C45 H45 0.9500
C46 H46 0.9500

loop_
_geom_hbond_atom_site_label_D
_geom_hbond_atom_site_label_H
_geom_hbond_atom_site_label_A
_geom_hbond_distance_DH
_geom_hbond_distance_HA
_geom_hbond_distance_DA
_geom_hbond_angle_DHA
_geom_hbond_site_symmetry_A
C47A H47B Br1 0.99 2.62 3.555(17) 157.1 3
C47B H47D Br1 0.99 2.83 3.761(6) 156.2 3
C3 H3B Cl2B 0.98 2.89 3.761(4) 148.7 8_456
C28 H28A O3 0.99 2.60 3.171(4) 117.0 .
C31 H31B O2 0.99 2.61 3.357(4) 132.6 2
C32 H32B N1 0.99 2.65 3.607(4) 163.4 6_556
C33 H33B O1 0.99 2.32 3.127(3) 137.9 .
C35 H35A O2 0.99 2.50 3.102(4) 118.8 .
C39 H39B O1 0.99 2.26 3.072(4) 138.0 .

loop_
_geom_torsion_atom_site_label_1
_geom_torsion_atom_site_label_2
_geom_torsion_atom_site_label_3
_geom_torsion_atom_site_label_4
_geom_torsion
C48 C49 C50 C51 -176.3(19)
C49 C50 C51 C52 177(2)
C23 P1 C1 C7 -114.8(2)
C34 P1 C1 C7 130.8(2)
Pd1 P1 C1 C7 0.6(2)
C23 P1 C1 C2 63.0(3)
C34 P1 C1 C2 -51.4(3)
Pd1 P1 C1 C2 178.4(2)
C3 O1 C2 C4 8.6(4)
C3 O1 C2 C1 -171.9(3)
C7 C1 C2 O1 -177.5(2)
P1 C1 C2 O1 4.6(4)
C7 C1 C2 C4 2.0(4)
P1 C1 C2 C4 -175.9(2)
O1 C2 C4 C5 178.0(3)
C1 C2 C4 C5 -1.4(5)
C2 C4 C5 C6 0.1(5)
C4 C5 C6 C7 0.8(5)
C5 C6 C7 C1 -0.2(5)
C5 C6 C7 C8 -179.1(3)
C2 C1 C7 C6 -1.1(4)
P1 C1 C7 C6 176.8(2)
C2 C1 C7 C8 177.6(3)
P1 C1 C7 C8 -4.4(4)
C6 C7 C8 C19 88.0(3)
C1 C7 C8 C19 -90.9(4)
C6 C7 C8 C9 -64.7(3)
C1 C7 C8 C9 116.4(3)
C6 C7 C8 Pd1 -175.7(2)
C1 C7 C8 Pd1 5.4(3)
C19 C8 C9 C13 -1.9(4)
C7 C8 C9 C13 150.9(3)
Pd1 C8 C9 C13 -93.8(3)
C19 C8 C9 C10 179.0(2)
C7 C8 C9 C10 -28.3(4)
Pd1 C8 C9 C10 87.0(3)
C13 C9 C10 C11 61.3(3)
C8 C9 C10 C11 -119.5(3)
C13 C9 C10 C12 -62.6(4)
C8 C9 C10 C12 116.6(3)
C8 C9 C13 C14 -0.5(4)
C10 C9 C13 C14 178.7(3)
C9 C13 C14 C18 3.3(4)
C9 C13 C14 C15 -175.0(3)
C18 C14 C15 C16 109.9(4)
C13 C14 C15 C16 -71.8(4)
C18 C14 C15 C17 -124.6(3)
C13 C14 C15 C17 53.6(4)
C13 C14 C18 C19 -3.8(5)
C15 C14 C18 C19 174.6(3)
C14 C18 C19 C8 1.5(4)
C14 C18 C19 C20 -172.1(3)
C9 C8 C19 C18 1.4(4)
C7 C8 C19 C18 -151.0(3)
Pd1 C8 C19 C18 100.8(3)
C9 C8 C19 C20 174.8(2)
C7 C8 C19 C20 22.4(4)
Pd1 C8 C19 C20 -85.8(2)
C18 C19 C20 C22 67.3(4)
C8 C19 C20 C22 -106.1(3)
C18 C19 C20 C21 -57.1(4)
C8 C19 C20 C21 129.4(3)
C29 C23 C24 C25 63.9(3)
C28 C23 C24 C25 -58.4(3)
P1 C23 C24 C25 175.36(19)
C23 C24 C25 C26 57.8(3)
C24 C25 C26 C27 -52.8(3)
C25 C26 C27 C28 54.3(3)
C26 C27 C28 C23 -58.2(3)
C29 C23 C28 C27 -65.9(3)
C24 C23 C28 C27 57.0(3)
P1 C23 C28 C27 174.1(2)
C24 C23 C29 C30 -177.0(2)
C28 C23 C29 C30 -58.2(3)
P1 C23 C29 C30 70.6(2)
C32 O3 C30 O2 -14.2(3)
C32 O3 C30 C29 100.6(3)
C32 O3 C30 C33 -132.6(2)
C31 O2 C30 O3 -10.9(3)
C31 O2 C30 C29 -129.9(3)
C31 O2 C30 C33 104.1(3)
C23 C29 C30 O3 87.1(3)
C23 C29 C30 O2 -158.4(2)
C23 C29 C30 C33 -34.8(3)
C30 O2 C31 C32 30.2(3)
C30 O3 C32 C31 32.0(3)
O2 C31 C32 O3 -37.7(3)
O3 C30 C33 C34 -163.8(2)
O2 C30 C33 C34 81.8(3)
C29 C30 C33 C34 -38.9(3)
C30 C33 C34 C35 -60.6(3)
C30 C33 C34 C39 -179.6(2)
C30 C33 C34 P1 58.7(3)
C33 C34 C35 C36 -65.2(3)
C39 C34 C35 C36 56.1(3)
P1 C34 C35 C36 175.55(19)
C34 C35 C36 C37 -57.8(3)
C35 C36 C37 C38 55.0(3)
C36 C37 C38 C39 -54.3(3)
C37 C38 C39 C34 56.4(3)
C33 C34 C39 C38 66.0(3)
C35 C34 C39 C38 -55.5(3)
P1 C34 C39 C38 -173.6(2)
C46 C40 C41 C42 -2.0(4)
Pd1 C40 C41 C42 -173.3(2)
C40 C41 C42 C43 0.3(4)
C41 C42 C43 C45 0.8(4)
C41 C42 C43 C44 177.5(3)
C42 C43 C45 C46 -0.2(4)
C44 C43 C45 C46 -177.0(3)
C43 C45 C46 C40 -1.5(4)
C41 C40 C46 C45 2.5(4)
Pd1 C40 C46 C45 173.1(2)
